data_4061992
_journal_name_full Organometallics
_journal_year 2003
_chemical_formula_moiety 'C88 H86 Au2 Cl8 O7 P2'
_chemical_formula_sum 'C88 H86 Au2 Cl8 O7 P2'
_chemical_formula_weight 1995.04
_space_group_IT_number 15
_symmetry_cell_setting monoclinic
_symmetry_space_group_name_Hall '-C 2yc'
_symmetry_space_group_name_H-M 'C 1 2/c 1'
_cell_angle_alpha 90.00
_cell_angle_beta 109.44(3)
_cell_angle_gamma 90.00
_cell_formula_units_Z 8
_cell_length_a 42.499(9)
_cell_length_b 21.013(4)
_cell_length_c 20.487(4)
_cell_measurement_temperature 301(2)
_cell_volume 17253(6)
_diffrn_ambient_temperature 301(2)
_exptl_crystal_density_diffrn 1.536
_cod_original_sg_symbol_H-M 'C 2/c'
_cod_database_code 4061992

loop_
_symmetry_equiv_pos_as_xyz
'x, y, z'
'-x, y, -z+1/2'
'x+1/2, y+1/2, z'
'-x+1/2, y+1/2, -z+1/2'
'-x, -y, -z'
'x, -y, z-1/2'
'-x+1/2, -y+1/2, -z'
'x+1/2, -y+1/2, z-1/2'

loop_
_atom_site_label
_atom_site_type_symbol
_atom_site_fract_x
_atom_site_fract_y
_atom_site_fract_z
_atom_site_U_iso_or_equiv
_atom_site_adp_type
_atom_site_occupancy
_atom_site_symmetry_multiplicity
_atom_site_calc_flag
_atom_site_refinement_flags
_atom_site_disorder_assembly
_atom_site_disorder_group
Au1 Au 0.385691(6) 0.035795(14) 0.587026(15) 0.05940(11) Uani 1 1 d . . .
Au2 Au 0.400222(7) 0.456368(14) 0.620789(17) 0.06708(12) Uani 1 1 d . . .
P1 P 0.42934(4) 0.01639(9) 0.54800(10) 0.0526(5) Uani 1 1 d . . .
P2 P 0.44112(4) 0.47898(9) 0.57440(10) 0.0560(5) Uani 1 1 d . . .
O1 O 0.22921(10) 0.12441(19) 0.7645(2) 0.0485(11) Uani 1 1 d . . .
O2 O 0.18825(10) 0.1225(2) 0.8465(2) 0.0596(12) Uani 1 1 d . . .
O3 O 0.16603(12) 0.2462(2) 0.8799(2) 0.0634(13) Uani 1 1 d . . .
O4 O 0.20049(11) 0.3662(2) 0.8698(2) 0.0613(12) Uani 1 1 d . . .
O5 O 0.23896(10) 0.36516(19) 0.7839(2) 0.0534(11) Uani 1 1 d . . .
O6 O 0.27046(10) 0.23816(19) 0.8431(2) 0.0507(11) Uani 1 1 d . . .
O7 O 0.21884(10) 0.25146(19) 0.6909(2) 0.0492(11) Uani 1 1 d . . .
C1 C 0.34917(17) 0.0586(3) 0.6244(4) 0.0602(19) Uani 1 1 d . . .
C2 C 0.32855(15) 0.0749(3) 0.6482(3) 0.0498(16) Uani 1 1 d . . .
C3 C 0.30322(15) 0.0912(3) 0.6781(4) 0.0483(16) Uani 1 1 d . . .
C4 C 0.31092(15) 0.0954(3) 0.7489(3) 0.0485(16) Uani 1 1 d . . .
H4 H 0.3330 0.0903 0.7770 0.058 Uiso 1 1 calc R . .
C5 C 0.28714(15) 0.1069(3) 0.7796(3) 0.0434(15) Uani 1 1 d . . .
C6 C 0.25398(14) 0.1157(3) 0.7364(3) 0.0428(15) Uani 1 1 d . . .
C7 C 0.24578(14) 0.1164(3) 0.6642(3) 0.0463(16) Uani 1 1 d . . .
C8 C 0.27054(15) 0.1038(3) 0.6363(3) 0.0495(16) Uani 1 1 d . . .
H8 H 0.2653 0.1039 0.5884 0.059 Uiso 1 1 calc R . .
C9 C 0.29769(17) 0.1132(3) 0.8581(3) 0.0550(17) Uani 1 1 d . . .
C10 C 0.31915(16) 0.1729(3) 0.8817(3) 0.0508(16) Uani 1 1 d . . .
C11 C 0.30459(15) 0.2331(3) 0.8733(3) 0.0463(16) Uani 1 1 d . . .
C12 C 0.32347(15) 0.2886(3) 0.8912(3) 0.0505(17) Uani 1 1 d . . .
C13 C 0.35795(18) 0.2816(4) 0.9206(4) 0.069(2) Uani 1 1 d . . .
H13 H 0.3711 0.3177 0.9349 0.083 Uiso 1 1 calc R . .
C14 C 0.37309(18) 0.2231(4) 0.9290(4) 0.074(2) Uani 1 1 d . . .
H14 H 0.3962 0.2199 0.9474 0.089 Uiso 1 1 calc R . .
C15 C 0.35378(17) 0.1693(4) 0.9100(3) 0.065(2) Uani 1 1 d . . .
H15 H 0.3641 0.1296 0.9162 0.078 Uiso 1 1 calc R . .
C16 C 0.30660(16) 0.3542(3) 0.8786(3) 0.0561(18) Uani 1 1 d . . .
C17 C 0.29773(15) 0.3719(3) 0.8024(4) 0.0513(17) Uani 1 1 d . . .
C18 C 0.26479(16) 0.3730(3) 0.7573(4) 0.0496(17) Uani 1 1 d . . .
C19 C 0.25736(15) 0.3809(3) 0.6875(4) 0.0499(17) Uani 1 1 d . . .
C20 C 0.28334(17) 0.3940(3) 0.6626(4) 0.0589(19) Uani 1 1 d . . .
H20 H 0.2786 0.4002 0.6153 0.071 Uiso 1 1 calc R . .
C21 C 0.31608(15) 0.3979(3) 0.7059(4) 0.0564(18) Uani 1 1 d . . .
C22 C 0.32270(16) 0.3851(3) 0.7753(4) 0.0536(17) Uani 1 1 d . . .
H22 H 0.3447 0.3855 0.8048 0.064 Uiso 1 1 calc R . .
C23 C 0.34219(18) 0.4160(3) 0.6791(4) 0.069(2) Uani 1 1 d . . .
C24 C 0.3640(2) 0.4322(4) 0.6590(5) 0.080(2) Uani 1 1 d . . .
C25 C 0.22186(16) 0.3748(3) 0.6373(4) 0.062(2) Uani 1 1 d . . .
H25A H 0.2066 0.3748 0.6635 0.074 Uiso 1 1 calc R . .
H25B H 0.2168 0.4118 0.6073 0.074 Uiso 1 1 calc R . .
C26 C 0.21568(14) 0.3155(3) 0.5927(4) 0.0537(18) Uani 1 1 d . . .
C27 C 0.21479(14) 0.2553(3) 0.6218(3) 0.0493(17) Uani 1 1 d . . .
C28 C 0.21088(14) 0.1995(3) 0.5826(3) 0.0491(17) Uani 1 1 d . . .
C29 C 0.20772(16) 0.2044(4) 0.5130(4) 0.063(2) Uani 1 1 d . . .
H29 H 0.2051 0.1679 0.4861 0.075 Uiso 1 1 calc R . .
C30 C 0.20850(19) 0.2622(5) 0.4842(4) 0.081(3) Uani 1 1 d . . .
H30 H 0.2068 0.2647 0.4378 0.097 Uiso 1 1 calc R . .
C31 C 0.21184(17) 0.3173(5) 0.5222(4) 0.073(2) Uani 1 1 d . . .
H31 H 0.2115 0.3564 0.5006 0.088 Uiso 1 1 calc R . .
C32 C 0.21168(15) 0.1352(3) 0.6176(3) 0.0538(17) Uani 1 1 d . . .
H32A H 0.1968 0.1367 0.6446 0.065 Uiso 1 1 calc R . .
H32B H 0.2034 0.1029 0.5823 0.065 Uiso 1 1 calc R . .
C33 C 0.21463(16) 0.0666(3) 0.7780(4) 0.0596(18) Uani 1 1 d . . .
H33A H 0.2298 0.0456 0.8184 0.072 Uiso 1 1 calc R . .
H33B H 0.2103 0.0380 0.7388 0.072 Uiso 1 1 calc R . .
C34 C 0.18289(17) 0.0823(4) 0.7902(4) 0.064(2) Uani 1 1 d . . .
H34A H 0.1677 0.1025 0.7493 0.077 Uiso 1 1 calc R . .
H34B H 0.1725 0.0433 0.7983 0.077 Uiso 1 1 calc R . .
C35 C 0.15872(18) 0.1355(3) 0.8619(4) 0.070(2) Uani 1 1 d . . .
H35A H 0.1519 0.0976 0.8808 0.083 Uiso 1 1 calc R . .
H35B H 0.1409 0.1468 0.8197 0.083 Uiso 1 1 calc R . .
C36 C 0.1642(2) 0.1880(4) 0.9122(4) 0.073(2) Uani 1 1 d . . .
H36A H 0.1460 0.1894 0.9309 0.087 Uiso 1 1 calc R . .
H36B H 0.1848 0.1809 0.9503 0.087 Uiso 1 1 calc R . .
C37 C 0.17294(19) 0.2979(4) 0.9265(4) 0.074(2) Uani 1 1 d . . .
H37A H 0.1950 0.2928 0.9603 0.089 Uiso 1 1 calc R . .
H37B H 0.1569 0.2984 0.9509 0.089 Uiso 1 1 calc R . .
C38 C 0.17117(17) 0.3594(4) 0.8889(4) 0.067(2) Uani 1 1 d . . .
H38A H 0.1515 0.3600 0.8478 0.080 Uiso 1 1 calc R . .
H38B H 0.1696 0.3945 0.9184 0.080 Uiso 1 1 calc R . .
C39 C 0.19597(17) 0.4125(3) 0.8182(4) 0.067(2) Uani 1 1 d . . .
H39A H 0.1884 0.4519 0.8327 0.080 Uiso 1 1 calc R . .
H39B H 0.1791 0.3984 0.7759 0.080 Uiso 1 1 calc R . .
C40 C 0.22819(17) 0.4239(3) 0.8050(4) 0.064(2) Uani 1 1 d . . .
H40A H 0.2250 0.4556 0.7690 0.077 Uiso 1 1 calc R . .
H40B H 0.2450 0.4394 0.8468 0.077 Uiso 1 1 calc R . .
C41 C 0.25230(16) 0.2371(3) 0.8890(4) 0.065(2) Uani 1 1 d . . .
H41A H 0.2289 0.2410 0.8634 0.098 Uiso 1 1 calc R . .
H41B H 0.2592 0.2719 0.9209 0.098 Uiso 1 1 calc R . .
H41C H 0.2563 0.1977 0.9141 0.098 Uiso 1 1 calc R . .
C42 C 0.18860(17) 0.2538(3) 0.7064(4) 0.0612(19) Uani 1 1 d . . .
H42A H 0.1935 0.2506 0.7555 0.092 Uiso 1 1 calc R . .
H42B H 0.1745 0.2191 0.6839 0.092 Uiso 1 1 calc R . .
H42C H 0.1774 0.2933 0.6901 0.092 Uiso 1 1 calc R . .
C43 C 0.45927(17) -0.0430(3) 0.5971(4) 0.0582(18) Uani 1 1 d . . .
C44 C 0.44835(18) -0.1027(4) 0.6123(4) 0.065(2) Uani 1 1 d . . .
C45 C 0.4721(2) -0.1450(4) 0.6495(4) 0.087(3) Uani 1 1 d . . .
H45 H 0.4652 -0.1841 0.6612 0.104 Uiso 1 1 calc R . .
C46 C 0.5051(3) -0.1323(6) 0.6701(5) 0.105(3) Uani 1 1 d . . .
H46 H 0.5205 -0.1630 0.6934 0.126 Uiso 1 1 calc R . .
C47 C 0.5159(2) -0.0730(5) 0.6563(5) 0.093(3) Uani 1 1 d . . .
H47 H 0.5385 -0.0628 0.6718 0.111 Uiso 1 1 calc R . .
C48 C 0.49275(17) -0.0303(4) 0.6196(4) 0.070(2) Uani 1 1 d . . .
H48 H 0.4999 0.0092 0.6095 0.084 Uiso 1 1 calc R . .
C49 C 0.4123(2) -0.1211(4) 0.5911(5) 0.091(3) Uani 1 1 d . . .
H49A H 0.3988 -0.0870 0.5652 0.137 Uiso 1 1 calc R . .
H49B H 0.4063 -0.1293 0.6317 0.137 Uiso 1 1 calc R . .
H49C H 0.4086 -0.1587 0.5630 0.137 Uiso 1 1 calc R . .
C50 C 0.41902(15) -0.0092(3) 0.4581(3) 0.0521(17) Uani 1 1 d . . .
C51 C 0.39192(16) 0.0166(3) 0.4047(4) 0.0617(19) Uani 1 1 d . . .
C52 C 0.38731(18) -0.0041(4) 0.3378(4) 0.072(2) Uani 1 1 d . . .
H52 H 0.3696 0.0126 0.3018 0.087 Uiso 1 1 calc R . .
C53 C 0.4074(2) -0.0475(4) 0.3221(5) 0.081(2) Uani 1 1 d . . .
H53 H 0.4036 -0.0595 0.2764 0.097 Uiso 1 1 calc R . .
C54 C 0.4332(2) -0.0732(4) 0.3746(5) 0.084(2) Uani 1 1 d . . .
H54 H 0.4468 -0.1037 0.3648 0.101 Uiso 1 1 calc R . .
C55 C 0.43916(18) -0.0541(4) 0.4418(4) 0.068(2) Uani 1 1 d . . .
H55 H 0.4570 -0.0716 0.4770 0.082 Uiso 1 1 calc R . .
C56 C 0.3689(2) 0.0655(4) 0.4171(5) 0.100(3) Uani 1 1 d . . .
H56A H 0.3754 0.0744 0.4657 0.151 Uiso 1 1 calc R . .
H56B H 0.3465 0.0496 0.4009 0.151 Uiso 1 1 calc R . .
H56C H 0.3702 0.1038 0.3925 0.151 Uiso 1 1 calc R . .
C57 C 0.45481(16) 0.0871(3) 0.5558(4) 0.0569(18) Uani 1 1 d . . .
C58 C 0.46710(17) 0.1200(4) 0.6196(5) 0.071(2) Uani 1 1 d . . .
C59 C 0.4867(2) 0.1719(4) 0.6219(5) 0.087(3) Uani 1 1 d . . .
H59 H 0.4952 0.1938 0.6635 0.104 Uiso 1 1 calc R . .
C60 C 0.4946(2) 0.1937(4) 0.5653(6) 0.101(3) Uani 1 1 d . . .
H60 H 0.5078 0.2297 0.5693 0.121 Uiso 1 1 calc R . .
C61 C 0.4831(2) 0.1628(4) 0.5051(5) 0.088(3) Uani 1 1 d . . .
H61 H 0.4883 0.1770 0.4669 0.105 Uiso 1 1 calc R . .
C62 C 0.46275(18) 0.1078(4) 0.5000(4) 0.072(2) Uani 1 1 d . . .
H62 H 0.4548 0.0858 0.4583 0.087 Uiso 1 1 calc R . .
C63 C 0.4593(2) 0.0999(5) 0.6831(4) 0.101(3) Uani 1 1 d . . .
H63A H 0.4453 0.0627 0.6726 0.152 Uiso 1 1 calc R . .
H63B H 0.4478 0.1338 0.6972 0.152 Uiso 1 1 calc R . .
H63C H 0.4796 0.0904 0.7197 0.152 Uiso 1 1 calc R . .
C64 C 0.44954(17) 0.5637(3) 0.5685(4) 0.0628(19) Uani 1 1 d . . .
C65 C 0.4541(2) 0.6047(4) 0.6247(4) 0.075(2) Uani 1 1 d . . .
C66 C 0.4606(3) 0.6681(4) 0.6153(5) 0.102(3) Uani 1 1 d . . .
H66 H 0.4647 0.6955 0.6528 0.122 Uiso 1 1 calc R . .
C67 C 0.4614(3) 0.6923(4) 0.5547(6) 0.106(3) Uani 1 1 d . . .
H67 H 0.4650 0.7356 0.5505 0.127 Uiso 1 1 calc R . .
C68 C 0.4570(2) 0.6529(4) 0.5006(5) 0.093(3) Uani 1 1 d . . .
H68 H 0.4577 0.6690 0.4589 0.111 Uiso 1 1 calc R . .
C69 C 0.45125(18) 0.5884(4) 0.5063(4) 0.071(2) Uani 1 1 d . . .
H69 H 0.4486 0.5616 0.4688 0.085 Uiso 1 1 calc R . .
C70 C 0.4529(2) 0.5814(4) 0.6941(4) 0.099(3) Uani 1 1 d . . .
H70A H 0.4569 0.6165 0.7259 0.148 Uiso 1 1 calc R . .
H70B H 0.4696 0.5495 0.7122 0.148 Uiso 1 1 calc R . .
H70C H 0.4313 0.5637 0.6881 0.148 Uiso 1 1 calc R . .
C71 C 0.43033(17) 0.4503(3) 0.4859(4) 0.0603(19) Uani 1 1 d . . .
C72 C 0.3989(2) 0.4677(4) 0.4371(4) 0.078(2) Uani 1 1 d . . .
C73 C 0.3920(3) 0.4455(5) 0.3715(7) 0.110(4) Uani 1 1 d . . .
H73 H 0.3720 0.4577 0.3384 0.132 Uiso 1 1 calc R . .
C74 C 0.4130(3) 0.4055(6) 0.3510(5) 0.114(4) Uani 1 1 d . . .
H74 H 0.4068 0.3907 0.3057 0.137 Uiso 1 1 calc R . .
C75 C 0.4435(3) 0.3878(4) 0.3988(5) 0.100(3) Uani 1 1 d . . .
H75 H 0.4579 0.3609 0.3864 0.120 Uiso 1 1 calc R . .
C76 C 0.45203(18) 0.4119(4) 0.4675(4) 0.070(2) Uani 1 1 d . . .
H76 H 0.4725 0.4014 0.5002 0.084 Uiso 1 1 calc R . .
C77 C 0.3733(2) 0.5098(5) 0.4512(5) 0.107(3) Uani 1 1 d . . .
H77A H 0.3812 0.5230 0.4988 0.161 Uiso 1 1 calc R . .
H77B H 0.3528 0.4867 0.4420 0.161 Uiso 1 1 calc R . .
H77C H 0.3695 0.5466 0.4219 0.161 Uiso 1 1 calc R . .
C78 C 0.48201(17) 0.4429(3) 0.6216(4) 0.0564(18) Uani 1 1 d . . .
C79 C 0.48457(18) 0.3796(3) 0.6435(4) 0.064(2) Uani 1 1 d . . .
C80 C 0.5161(2) 0.3565(4) 0.6796(4) 0.077(2) Uani 1 1 d . . .
H80 H 0.5182 0.3143 0.6942 0.092 Uiso 1 1 calc R . .
C81 C 0.5443(2) 0.3926(5) 0.6948(4) 0.085(3) Uani 1 1 d . . .
H81 H 0.5649 0.3753 0.7197 0.102 Uiso 1 1 calc R . .
C82 C 0.54188(18) 0.4543(4) 0.6732(4) 0.074(2) Uani 1 1 d . . .
H82 H 0.5609 0.4794 0.6829 0.088 Uiso 1 1 calc R . .
C83 C 0.51029(18) 0.4798(4) 0.6361(4) 0.067(2) Uani 1 1 d . . .
H83 H 0.5085 0.5219 0.6212 0.081 Uiso 1 1 calc R . .
C84 C 0.45436(18) 0.3356(4) 0.6275(5) 0.090(3) Uani 1 1 d . . .
H84A H 0.4615 0.2943 0.6467 0.135 Uiso 1 1 calc R . .
H84B H 0.4439 0.3321 0.5783 0.135 Uiso 1 1 calc R . .
H84C H 0.4387 0.3528 0.6475 0.135 Uiso 1 1 calc R . .
C85 C 0.2591(2) 0.4378(5) 0.0102(5) 0.103(3) Uani 1 1 d . . .
H85A H 0.2522 0.4070 -0.0272 0.124 Uiso 1 1 calc R . .
H85B H 0.2665 0.4144 0.0535 0.124 Uiso 1 1 calc R . .
C86 C 0.3939(2) 0.7667(4) 0.7762(6) 0.110(3) Uani 1 1 d . . .
H86A H 0.3934 0.7415 0.8155 0.132 Uiso 1 1 calc R . .
H86B H 0.3723 0.7630 0.7404 0.132 Uiso 1 1 calc R . .
Cl1 Cl 0.22544(7) 0.48425(13) 0.00780(15) 0.1117(8) Uani 1 1 d . . .
Cl2 Cl 0.29223(7) 0.48183(14) 0.00282(17) 0.1287(10) Uani 1 1 d . . .
Cl3 Cl 0.40082(7) 0.84474(17) 0.8008(2) 0.1715(16) Uani 1 1 d . . .
Cl4 Cl 0.42371(8) 0.73702(14) 0.7458(2) 0.1479(12) Uani 1 1 d . . .
C87 C 0.3723(3) 0.2550(5) 0.5026(6) 0.148(5) Uiso 1 1 d D . .
H87A H 0.3506 0.2505 0.4670 0.177 Uiso 0.50 1 calc PR A 2
H87B H 0.3741 0.2215 0.5362 0.177 Uiso 0.50 1 calc PR A 2
H87C H 0.3638 0.2759 0.5355 0.177 Uiso 0.50 1 d PR A 1
H87D H 0.3540 0.2305 0.4719 0.177 Uiso 0.50 1 d PR A 1
Cl5 Cl 0.37982(16) 0.3141(4) 0.4587(3) 0.197(3) Uani 0.70 1 d PD B 1
Cl6 Cl 0.39874(12) 0.2057(2) 0.5494(4) 0.202(3) Uani 0.70 1 d PD B 1
Cl5' Cl 0.4013(2) 0.2406(8) 0.4653(7) 0.165(5) Uani 0.30 1 d PD B 2
Cl6' Cl 0.3724(4) 0.3214(13) 0.5408(18) 0.43(2) Uani 0.30 1 d PD B 2
C88 C 0.3830(3) 0.7929(9) 0.2320(10) 0.260(10) Uiso 1 1 d D . .
H88A H 0.3726 0.8113 0.2633 0.312 Uiso 0.50 1 calc PR C 2
H88B H 0.3818 0.8237 0.1960 0.312 Uiso 0.50 1 calc PR C 2
H88C H 0.3817 0.8375 0.2431 0.312 Uiso 0.50 1 d PR C 1
H88D H 0.3873 0.7903 0.1886 0.312 Uiso 0.50 1 d PR C 1
Cl7 Cl 0.4139(5) 0.7615(11) 0.2952(9) 0.432(18) Uani 0.50 1 d PD D 1
Cl8 Cl 0.3512(4) 0.7604(6) 0.2398(9) 0.286(8) Uani 0.50 1 d PD D 1
Cl7' Cl 0.3649(3) 0.7309(6) 0.1999(6) 0.272(7) Uani 0.50 1 d PD D 2
Cl8' Cl 0.42175(14) 0.7746(4) 0.2741(8) 0.213(7) Uani 0.50 1 d PD D 2

loop_
_atom_site_aniso_label
_atom_site_aniso_U_11
_atom_site_aniso_U_22
_atom_site_aniso_U_33
_atom_site_aniso_U_23
_atom_site_aniso_U_13
_atom_site_aniso_U_12
Au1 0.04700(16) 0.0719(2) 0.0699(2) -0.00419(16) 0.03367(14) 0.00450(13)
Au2 0.05733(18) 0.0692(2) 0.0923(3) 0.01304(17) 0.04840(17) 0.00231(14)
P1 0.0391(9) 0.0648(12) 0.0609(12) -0.0030(9) 0.0258(8) 0.0036(8)
P2 0.0503(10) 0.0596(12) 0.0709(13) 0.0015(10) 0.0372(9) -0.0046(8)
O1 0.053(2) 0.045(3) 0.060(3) -0.001(2) 0.036(2) -0.003(2)
O2 0.054(3) 0.066(3) 0.068(3) -0.002(3) 0.033(2) -0.002(2)
O3 0.079(3) 0.062(3) 0.060(3) 0.001(3) 0.038(3) 0.006(2)
O4 0.065(3) 0.061(3) 0.075(3) 0.005(3) 0.046(3) 0.008(2)
O5 0.056(3) 0.044(3) 0.077(3) -0.004(2) 0.044(2) 0.000(2)
O6 0.041(2) 0.056(3) 0.052(3) 0.000(2) 0.012(2) -0.001(2)
O7 0.050(3) 0.058(3) 0.042(3) 0.005(2) 0.018(2) 0.003(2)
C1 0.053(4) 0.064(5) 0.067(5) -0.007(4) 0.024(4) 0.000(3)
C2 0.046(4) 0.057(4) 0.053(4) -0.005(3) 0.024(3) 0.006(3)
C3 0.046(4) 0.046(4) 0.058(5) -0.003(3) 0.023(3) 0.001(3)
C4 0.042(3) 0.055(4) 0.048(4) 0.003(3) 0.015(3) 0.011(3)
C5 0.056(4) 0.032(4) 0.048(4) -0.002(3) 0.025(3) 0.002(3)
C6 0.046(4) 0.039(4) 0.052(4) -0.001(3) 0.027(3) 0.005(3)
C7 0.043(3) 0.045(4) 0.052(4) -0.007(3) 0.018(3) -0.001(3)
C8 0.055(4) 0.052(4) 0.050(4) -0.004(3) 0.029(3) 0.000(3)
C9 0.073(5) 0.050(4) 0.045(4) 0.000(3) 0.025(3) 0.004(3)
C10 0.059(4) 0.059(5) 0.039(4) 0.006(3) 0.022(3) 0.007(3)
C11 0.050(4) 0.059(4) 0.034(4) -0.002(3) 0.020(3) 0.002(3)
C12 0.047(4) 0.067(5) 0.039(4) -0.005(3) 0.016(3) -0.006(3)
C13 0.055(4) 0.095(6) 0.058(5) -0.011(4) 0.020(4) -0.014(4)
C14 0.048(4) 0.090(6) 0.080(6) 0.001(5) 0.015(4) 0.005(5)
C15 0.058(4) 0.083(6) 0.053(4) 0.008(4) 0.016(4) 0.019(4)
C16 0.066(4) 0.054(4) 0.053(5) -0.004(3) 0.026(4) 0.000(3)
C17 0.048(4) 0.039(4) 0.075(5) -0.006(3) 0.030(4) -0.001(3)
C18 0.062(4) 0.040(4) 0.064(5) 0.003(3) 0.044(4) 0.000(3)
C19 0.043(4) 0.044(4) 0.070(5) 0.006(3) 0.029(3) 0.004(3)
C20 0.071(5) 0.051(4) 0.072(5) 0.013(4) 0.047(4) 0.006(3)
C21 0.044(4) 0.057(5) 0.080(6) -0.002(4) 0.037(4) -0.002(3)
C22 0.048(4) 0.048(4) 0.073(5) 0.003(4) 0.032(4) -0.006(3)
C23 0.065(4) 0.056(5) 0.105(6) 0.008(4) 0.054(5) -0.001(4)
C24 0.082(5) 0.077(6) 0.103(7) 0.010(5) 0.059(5) 0.006(4)
C25 0.060(4) 0.059(5) 0.080(5) 0.025(4) 0.040(4) 0.015(3)
C26 0.039(3) 0.070(5) 0.056(5) 0.023(4) 0.022(3) 0.013(3)
C27 0.036(3) 0.075(5) 0.041(4) 0.010(4) 0.017(3) 0.006(3)
C28 0.034(3) 0.070(5) 0.044(4) 0.001(4) 0.013(3) 0.003(3)
C29 0.053(4) 0.090(6) 0.047(5) 0.000(4) 0.019(3) 0.007(4)
C30 0.070(5) 0.131(9) 0.044(5) 0.009(6) 0.023(4) 0.003(5)
C31 0.063(5) 0.104(7) 0.061(6) 0.031(5) 0.032(4) 0.008(4)
C32 0.047(4) 0.067(5) 0.050(4) -0.017(4) 0.021(3) -0.003(3)
C33 0.061(4) 0.054(4) 0.077(5) -0.010(4) 0.040(4) -0.009(3)
C34 0.065(5) 0.069(5) 0.067(5) -0.010(4) 0.033(4) -0.019(4)
C35 0.067(5) 0.059(5) 0.099(6) 0.011(4) 0.049(4) 0.001(4)
C36 0.095(6) 0.066(5) 0.081(6) 0.011(5) 0.060(5) 0.011(4)
C37 0.069(5) 0.097(7) 0.074(6) 0.001(5) 0.047(4) 0.004(4)
C38 0.062(4) 0.069(5) 0.088(6) -0.011(4) 0.050(4) 0.001(4)
C39 0.063(4) 0.054(5) 0.099(6) -0.006(4) 0.049(4) 0.014(3)
C40 0.069(5) 0.054(5) 0.086(6) -0.004(4) 0.046(4) 0.004(4)
C41 0.045(4) 0.074(5) 0.083(6) -0.004(4) 0.028(4) -0.001(3)
C42 0.068(4) 0.070(5) 0.061(5) 0.004(4) 0.044(4) -0.002(4)
C43 0.055(4) 0.066(5) 0.061(5) 0.005(4) 0.029(4) 0.005(3)
C44 0.069(5) 0.077(6) 0.055(5) -0.002(4) 0.025(4) 0.004(4)
C45 0.097(7) 0.086(6) 0.080(6) 0.030(5) 0.034(5) 0.020(5)
C46 0.092(7) 0.143(10) 0.085(7) 0.041(7) 0.037(6) 0.053(7)
C47 0.063(5) 0.125(8) 0.094(7) 0.023(6) 0.031(5) 0.017(6)
C48 0.046(4) 0.085(6) 0.082(6) 0.013(5) 0.024(4) 0.014(4)
C49 0.089(6) 0.068(6) 0.121(8) 0.006(5) 0.041(6) -0.016(5)
C50 0.044(4) 0.061(4) 0.055(4) 0.004(4) 0.021(3) -0.002(3)
C51 0.048(4) 0.064(5) 0.076(6) 0.005(4) 0.025(4) -0.005(3)
C52 0.060(5) 0.088(6) 0.060(5) 0.002(5) 0.008(4) -0.019(4)
C53 0.078(6) 0.095(7) 0.072(6) -0.020(5) 0.030(5) -0.017(5)
C54 0.087(6) 0.098(7) 0.075(6) -0.020(5) 0.035(5) 0.012(5)
C55 0.056(4) 0.092(6) 0.058(5) -0.012(4) 0.022(4) 0.003(4)
C56 0.083(6) 0.113(7) 0.104(7) 0.026(6) 0.029(5) 0.038(5)
C57 0.047(4) 0.057(5) 0.074(5) -0.006(4) 0.030(4) 0.001(3)
C58 0.053(4) 0.066(5) 0.091(6) -0.012(5) 0.019(4) -0.002(4)
C59 0.073(6) 0.076(6) 0.105(8) -0.018(6) 0.021(5) -0.003(5)
C60 0.084(6) 0.069(6) 0.142(10) -0.007(7) 0.028(7) -0.024(5)
C61 0.082(6) 0.079(6) 0.109(8) 0.006(6) 0.041(6) -0.019(5)
C62 0.064(5) 0.074(6) 0.085(6) 0.001(5) 0.033(4) -0.002(4)
C63 0.100(7) 0.136(9) 0.074(6) -0.030(6) 0.038(5) -0.025(6)
C64 0.066(5) 0.060(5) 0.076(6) -0.006(4) 0.041(4) -0.005(4)
C65 0.092(6) 0.072(6) 0.079(6) 0.002(5) 0.050(5) 0.002(4)
C66 0.155(9) 0.056(6) 0.116(8) -0.013(6) 0.074(7) -0.005(6)
C67 0.175(10) 0.047(5) 0.126(9) 0.002(6) 0.090(8) -0.021(6)
C68 0.129(8) 0.067(6) 0.101(7) 0.012(5) 0.064(6) -0.020(5)
C69 0.080(5) 0.067(6) 0.078(6) 0.000(4) 0.043(4) -0.007(4)
C70 0.142(8) 0.091(7) 0.089(7) -0.017(5) 0.073(6) -0.020(6)
C71 0.049(4) 0.069(5) 0.068(5) -0.006(4) 0.026(4) -0.017(4)
C72 0.077(6) 0.090(6) 0.061(6) -0.008(5) 0.016(4) -0.030(5)
C73 0.075(7) 0.115(9) 0.128(10) -0.009(7) 0.020(7) -0.022(6)
C74 0.111(9) 0.133(10) 0.079(7) -0.013(7) 0.007(7) -0.051(8)
C75 0.123(8) 0.093(7) 0.114(8) -0.045(6) 0.081(7) -0.043(6)
C76 0.061(5) 0.072(5) 0.083(6) -0.018(5) 0.032(4) -0.019(4)
C77 0.068(5) 0.128(8) 0.125(8) 0.022(7) 0.030(5) 0.032(6)
C78 0.059(4) 0.058(5) 0.062(5) -0.006(4) 0.033(4) -0.005(3)
C79 0.066(5) 0.056(5) 0.072(5) -0.002(4) 0.025(4) 0.001(4)
C80 0.075(6) 0.071(5) 0.082(6) 0.005(4) 0.021(5) 0.009(5)
C81 0.065(5) 0.094(7) 0.092(7) -0.010(5) 0.021(5) 0.005(5)
C82 0.053(5) 0.095(7) 0.075(6) -0.013(5) 0.023(4) -0.013(4)
C83 0.072(5) 0.063(5) 0.075(5) -0.013(4) 0.036(4) -0.015(4)
C84 0.074(5) 0.053(5) 0.137(8) 0.004(5) 0.027(5) -0.009(4)
C85 0.120(8) 0.087(7) 0.100(7) 0.006(5) 0.033(6) 0.012(6)
C86 0.109(7) 0.088(7) 0.147(9) -0.006(6) 0.062(7) 0.010(6)
Cl1 0.119(2) 0.0984(18) 0.124(2) -0.0008(16) 0.0488(17) 0.0093(15)
Cl2 0.110(2) 0.123(2) 0.155(3) 0.0217(19) 0.0460(19) -0.0100(17)
Cl3 0.109(2) 0.147(3) 0.246(4) -0.094(3) 0.042(2) -0.0125(19)
Cl4 0.153(2) 0.105(2) 0.236(4) -0.016(2) 0.130(3) -0.0080(18)
Cl5 0.155(5) 0.222(7) 0.162(5) 0.058(5) -0.014(4) -0.117(5)
Cl6 0.127(4) 0.093(3) 0.304(8) 0.020(4) -0.037(4) 0.025(3)
Cl5' 0.089(6) 0.260(17) 0.151(10) -0.060(11) 0.047(7) -0.007(8)
Cl6' 0.105(10) 0.41(3) 0.67(5) -0.32(4) 0.00(2) 0.005(15)
Cl7 0.52(4) 0.50(4) 0.213(14) -0.104(18) 0.039(19) 0.19(3)
Cl8 0.39(2) 0.204(11) 0.38(2) 0.012(11) 0.273(17) 0.027(11)
Cl7' 0.272(13) 0.321(16) 0.201(11) -0.085(10) 0.049(9) -0.147(12)
Cl8' 0.065(3) 0.126(6) 0.42(2) -0.035(8) 0.039(6) 0.019(4)

loop_
_geom_bond_atom_site_label_1
_geom_bond_atom_site_label_2
_geom_bond_distance
_geom_bond_site_symmetry_2
_geom_bond_publ_flag
Au1 C1 2.004(7) . ?
Au1 P1 2.2879(17) . ?
Au2 C24 2.010(8) . ?
Au2 P2 2.2911(18) . ?
P1 C57 1.814(7) . ?
P1 C50 1.826(7) . ?
P1 C43 1.827(7) . ?
P2 C71 1.819(8) . ?
P2 C64 1.829(8) . ?
P2 C78 1.847(7) . ?
O1 C6 1.371(7) . ?
O1 C33 1.431(7) . ?
O2 C34 1.386(8) . ?
O2 C35 1.418(8) . ?
O3 C36 1.406(8) . ?
O3 C37 1.411(8) . ?
O4 C39 1.402(8) . ?
O4 C38 1.433(7) . ?
O5 C18 1.388(7) . ?
O5 C40 1.432(7) . ?
O6 C11 1.378(7) . ?
O6 C41 1.400(8) . ?
O7 C27 1.372(7) . ?
O7 C42 1.423(7) . ?
C1 C2 1.186(8) . ?
C2 C3 1.445(8) . ?
C3 C4 1.380(9) . ?
C3 C8 1.393(8) . ?
C4 C5 1.378(8) . ?
C5 C6 1.405(8) . ?
C5 C9 1.525(9) . ?
C6 C7 1.402(8) . ?
C7 C8 1.380(8) . ?
C7 C32 1.499(8) . ?
C9 C10 1.531(9) . ?
C10 C15 1.393(9) . ?
C10 C11 1.394(8) . ?
C11 C12 1.394(9) . ?
C12 C13 1.394(9) . ?
C12 C16 1.534(9) . ?
C13 C14 1.371(11) . ?
C14 C15 1.376(10) . ?
C16 C17 1.525(9) . ?
C17 C22 1.379(8) . ?
C17 C18 1.397(9) . ?
C18 C19 1.369(9) . ?
C19 C20 1.389(8) . ?
C19 C25 1.522(9) . ?
C20 C21 1.381(9) . ?
C21 C22 1.381(9) . ?
C21 C23 1.443(9) . ?
C23 C24 1.184(9) . ?
C25 C26 1.515(10) . ?
C26 C31 1.400(9) . ?
C26 C27 1.406(9) . ?
C27 C28 1.398(9) . ?
C28 C29 1.391(9) . ?
C28 C32 1.524(9) . ?
C29 C30 1.355(11) . ?
C30 C31 1.375(11) . ?
C33 C34 1.488(9) . ?
C35 C36 1.475(10) . ?
C37 C38 1.493(10) . ?
C39 C40 1.500(9) . ?
C43 C48 1.368(9) . ?
C43 C44 1.409(10) . ?
C44 C45 1.369(10) . ?
C44 C49 1.499(10) . ?
C45 C46 1.351(12) . ?
C46 C47 1.388(13) . ?
C47 C48 1.360(11) . ?
C50 C55 1.387(9) . ?
C50 C51 1.407(9) . ?
C51 C52 1.388(10) . ?
C51 C56 1.496(10) . ?
C52 C53 1.358(11) . ?
C53 C54 1.366(11) . ?
C54 C55 1.374(10) . ?
C57 C62 1.366(10) . ?
C57 C58 1.416(10) . ?
C58 C59 1.363(11) . ?
C58 C63 1.506(11) . ?
C59 C60 1.387(12) . ?
C60 C61 1.335(12) . ?
C61 C62 1.426(10) . ?
C64 C65 1.398(10) . ?
C64 C69 1.399(10) . ?
C65 C66 1.388(11) . ?
C65 C70 1.521(11) . ?
C66 C67 1.353(12) . ?
C67 C68 1.345(12) . ?
C68 C69 1.388(10) . ?
C71 C76 1.369(10) . ?
C71 C72 1.424(11) . ?
C72 C73 1.359(13) . ?
C72 C77 1.503(11) . ?
C73 C74 1.391(14) . ?
C74 C75 1.389(13) . ?
C75 C76 1.425(11) . ?
C78 C83 1.377(9) . ?
C78 C79 1.397(9) . ?
C79 C80 1.387(10) . ?
C79 C84 1.526(10) . ?
C80 C81 1.361(10) . ?
C81 C82 1.364(10) . ?
C82 C83 1.410(10) . ?
C85 Cl1 1.720(9) . ?
C85 Cl2 1.733(10) . ?
C86 Cl4 1.705(10) . ?
C86 Cl3 1.711(9) . ?
C87 Cl6 1.592(10) . ?
C87 Cl6' 1.600(13) . ?
C87 Cl5 1.625(10) . ?
C87 Cl5' 1.678(12) . ?
C88 Cl7' 1.544(16) . ?
C88 Cl8 1.567(15) . ?
C88 Cl8' 1.631(15) . ?
C88 Cl7 1.643(17) . ?
